data_7227159
loop_
_publ_author_name
'Tieger, Eszter'
'Kiss, Violetta'
'Pokol, Gy\"orgy'
'Finta, Zolt\'an'
'Rohl\'i\<cek, Jan'
'Sko\<repov\'a, Eli\<ska'
'Du\<sek, Michal'

_publ_section_title
;
 Rationalization of the formation and stability of bosutinib solvated
 forms
;
_journal_issue 48
_journal_name_full CrystEngComm
_journal_page_first 9260
_journal_paper_doi 10.1039/C6CE01834C
_journal_volume 18
_journal_year 2016
_chemical_formula_moiety 'C29 H41 Cl2 N5 O6'
_chemical_formula_sum 'C29 H41 Cl2 N5 O6'
_chemical_formula_weight 626.58
_space_group_IT_number 2
_symmetry_cell_setting triclinic
_symmetry_space_group_name_Hall '-P 1'
_symmetry_space_group_name_H-M 'P -1'
_atom_sites_solution_hydrogens difmap
_atom_sites_solution_primary other
_audit_update_record
;
2016-08-08 deposited with the CCDC.
2016-11-03 downloaded from the CCDC.
;
_cell_angle_alpha 104.472(3)
_cell_angle_beta 97.659(3)
_cell_angle_gamma 91.287(3)
_cell_formula_units_Z 2
_cell_length_a 10.3869(4)
_cell_length_b 10.6513(4)
_cell_length_c 14.8652(5)
_cell_measurement_reflns_used 5406
_cell_measurement_temperature 120
_cell_measurement_theta_max 62
_cell_measurement_theta_min 4
_cell_volume 1575.54(10)
_computing_cell_refinement 'CrysAlisPro, (Agilent, 2011)'
_computing_data_collection 'Gemini, (Oxford Diffraction, 2006)'
_computing_data_reduction 'CrysAlisPro, (Agilent, 2011)'
_computing_molecular_graphics 'CAMERON (Watkin et al., 1996)'
_computing_publication_material 'CRYSTALS (Betteridge et al., 2003)'
_computing_structure_refinement 'CRYSTALS (Betteridge et al., 2003)'
_computing_structure_solution 'Superflip (Palatinus & Chapuis, 2007)'
_diffrn_ambient_pressure 100
_diffrn_ambient_temperature 120
_diffrn_measured_fraction_theta_full 0.976
_diffrn_measured_fraction_theta_max 0.976
_diffrn_measurement_device Area
_diffrn_measurement_device_type 'Oxford Diffraction Gemini'
_diffrn_measurement_method \w
_diffrn_radiation_monochromator graphite
_diffrn_radiation_type 'Cu K\a'
_diffrn_radiation_wavelength 1.54180
_diffrn_reflns_av_R_equivalents 0.104
_diffrn_reflns_limit_h_max 9
_diffrn_reflns_limit_h_min -11
_diffrn_reflns_limit_k_max 12
_diffrn_reflns_limit_k_min -12
_diffrn_reflns_limit_l_max 17
_diffrn_reflns_limit_l_min -16
_diffrn_reflns_number 12995
_diffrn_reflns_theta_full 62.318
_diffrn_reflns_theta_max 62.318
_diffrn_reflns_theta_min 4.294
_diffrn_standards_number 0
_exptl_absorpt_coefficient_mu 2.260
_exptl_absorpt_correction_T_max 0.87
_exptl_absorpt_correction_T_min 0.83
_exptl_absorpt_correction_type gaussian
_exptl_absorpt_process_details
; 
 Gaussian Integration (Busing and Levy, 1957) 
;
_exptl_crystal_colour colourless
_exptl_crystal_density_diffrn 1.321
_exptl_crystal_density_method 'not measured'
_exptl_crystal_description plate
_exptl_crystal_F_000 664
_exptl_crystal_size_max 0.208
_exptl_crystal_size_mid 0.134
_exptl_crystal_size_min 0.060
_refine_diff_density_max 0.49
_refine_diff_density_min -0.47
_refine_ls_extinction_method None
_refine_ls_goodness_of_fit_ref 0.9695
_refine_ls_hydrogen_treatment constr
_refine_ls_matrix_type full
_refine_ls_number_parameters 379
_refine_ls_number_reflns 4874
_refine_ls_number_restraints 0
_refine_ls_R_factor_all 0.0637
_refine_ls_R_factor_gt 0.0536
_refine_ls_shift/su_max 0.0012177
_refine_ls_shift/su_mean 0.0000402
_refine_ls_structure_factor_coef Fsqd
_refine_ls_weighting_details
;
 Method= Modified Sheldrick 
 w=1/[\s^2^(F^2^) + ( 0.09P)^2^ + 0.07P] 
 ,where P=(max(Fo^2^,0) + 2Fc^2^)/3 
;
_refine_ls_weighting_scheme calc
_refine_ls_wR_factor_all 0.1525
_refine_ls_wR_factor_gt 0.1380
_refine_ls_wR_factor_ref 0.1523
_reflns_limit_h_max 11
_reflns_limit_h_min -11
_reflns_limit_k_max 11
_reflns_limit_k_min -12
_reflns_limit_l_max 17
_reflns_limit_l_min 0
_reflns_number_gt 3974
_reflns_number_total 4874
_reflns_threshold_expression I>2.0\s(I)
_oxford_diffrn_Wilson_B_factor 1.64
_oxford_diffrn_Wilson_scale 0.05
_oxford_refine_ls_r_factor_ref 0.0636
_oxford_refine_ls_scale 4.08(8)
_oxford_reflns_number_all 4874
_oxford_reflns_threshold_expression_ref I>-3.0\s(I)
_cod_data_source_file c6ce01834c2.cif
_cod_data_source_block 1
_cod_depositor_comments
;
The following automatic conversions were performed:

'_atom_sites_solution_primary' value 'Other' changed to 'other'
according to
/usr/data/users/saulius/crontab/automatic-downloads/rss-feeds/RSC/lib/dictionaries/cif_core.dic
dictionary named 'cif_core.dic' version 2.4.2 from 2011-04-26.

Automatic conversion script
Id: cif_fix_values 4268 2015-11-12 08:31:59Z antanas 

 Adding full bibliography for 7227156--7227166.cif.
;
_cod_original_cell_volume 1575.54(5)
_cod_original_sg_symbol_H-M 'P -1 '
_cod_database_code 7227159

loop_
_symmetry_equiv_pos_as_xyz
x,y,z
-x,-y,-z

loop_
_atom_site_label
_atom_site_type_symbol
_atom_site_fract_x
_atom_site_fract_y
_atom_site_fract_z
_atom_site_U_iso_or_equiv
_atom_site_occupancy
_atom_site_adp_type
_atom_site_refinement_flags_posn
Cl1 Cl 0.69914(7) 0.84750(7) 1.40102(4) 0.0244 1.0000 Uani .
C2 C 0.7344(3) 0.8993(3) 1.30421(18) 0.0189 1.0000 Uani .
C3 C 0.6535(3) 0.8577(3) 1.22034(18) 0.0199 1.0000 Uani .
C4 C 0.6824(3) 0.8995(3) 1.14329(18) 0.0212 1.0000 Uani .
Cl5 Cl 0.57180(7) 0.85266(8) 1.04009(5) 0.0313 1.0000 Uani .
C6 C 0.7913(3) 0.9799(3) 1.14974(17) 0.0171 1.0000 Uani .
N7 N 0.8201(2) 1.0331(2) 1.07557(14) 0.0204 1.0000 Uani .
C8 C 0.8214(3) 0.9666(3) 0.98424(18) 0.0174 1.0000 Uani .
C9 C 0.8509(3) 0.8357(3) 0.95703(18) 0.0196 1.0000 Uani .
C10 C 0.8430(3) 0.7727(3) 0.86048(18) 0.0205 1.0000 Uani .
N11 N 0.8077(2) 0.8271(2) 0.79151(15) 0.0203 1.0000 Uani .
C12 C 0.7807(3) 0.9560(3) 0.81658(18) 0.0191 1.0000 Uani .
C13 C 0.7908(3) 1.0307(3) 0.91083(18) 0.0169 1.0000 Uani .
C14 C 0.7651(3) 1.1639(3) 0.92884(18) 0.0190 1.0000 Uani .
C15 C 0.7291(3) 1.2200(3) 0.85701(18) 0.0180 1.0000 Uani .
O16 O 0.7050(2) 1.34711(19) 0.86651(12) 0.0260 1.0000 Uani .
C17 C 0.7317(4) 1.4311(3) 0.9591(2) 0.0351 1.0000 Uani .
C18 C 0.7117(3) 1.1431(3) 0.76241(18) 0.0191 1.0000 Uani .
C19 C 0.7382(3) 1.0145(3) 0.74304(17) 0.0194 1.0000 Uani .
O20 O 0.66852(19) 1.20949(19) 0.69823(12) 0.0231 1.0000 Uani .
C21 C 0.6573(3) 1.1426(3) 0.60046(17) 0.0213 1.0000 Uani .
C22 C 0.6227(3) 1.2441(3) 0.54719(18) 0.0215 1.0000 Uani .
C23 C 0.6187(3) 1.1893(3) 0.44251(18) 0.0207 1.0000 Uani .
N24 N 0.5766(2) 1.2817(2) 0.38790(15) 0.0197 1.0000 Uani .
C25 C 0.6752(3) 1.3888(3) 0.40350(19) 0.0241 1.0000 Uani .
C26 C 0.6339(3) 1.4815(3) 0.3448(2) 0.0281 1.0000 Uani .
N27 N 0.6104(2) 1.4144(2) 0.24430(16) 0.0258 1.0000 Uani .
C28 C 0.5103(3) 1.3102(3) 0.23029(19) 0.0293 1.0000 Uani .
C29 C 0.5555(3) 1.2152(3) 0.28718(18) 0.0244 1.0000 Uani .
C30 C 0.5688(4) 1.5058(3) 0.1889(2) 0.0403 1.0000 Uani .
C31 C 0.8936(3) 0.7618(3) 1.02254(18) 0.0207 1.0000 Uani .
N32 N 0.9302(3) 0.6975(2) 1.07128(16) 0.0279 1.0000 Uani .
C33 C 0.8706(3) 1.0224(3) 1.23587(18) 0.0193 1.0000 Uani .
C34 C 0.8425(3) 0.9842(3) 1.31446(17) 0.0187 1.0000 Uani .
O35 O 0.91422(19) 1.02253(19) 1.40103(12) 0.0240 1.0000 Uani .
C36 C 1.0139(3) 1.1234(3) 1.41522(19) 0.0280 1.0000 Uani .
O37 O 1.0061(2) 0.48863(19) 0.81289(13) 0.0296 1.0000 Uani .
C38 C 0.9364(3) 0.4279(3) 0.72141(19) 0.0252 1.0000 Uani .
C39 C 0.9567(3) 0.5161(3) 0.6589(2) 0.0347 1.0000 Uani .
C40 C 0.9839(3) 0.2932(3) 0.6847(2) 0.0369 1.0000 Uani .
O41 O 0.8184(2) 1.30029(19) 1.15694(13) 0.0265 1.0000 Uani .
O42 O 0.6969(2) 0.7045(2) 0.58268(14) 0.0382 1.0000 Uani .
H31 H 0.5776 0.8021 1.2119 0.0236 1.0000 Uiso R
H101 H 0.8644 0.6837 0.8448 0.0242 1.0000 Uiso R
H141 H 0.7718 1.2161 0.9932 0.0240 1.0000 Uiso R
H171 H 0.7124 1.5180 0.9571 0.0527 1.0000 Uiso R
H172 H 0.8225 1.4323 0.9862 0.0527 1.0000 Uiso R
H173 H 0.6764 1.4030 1.0004 0.0529 1.0000 Uiso R
H191 H 0.7290 0.9633 0.6785 0.0230 1.0000 Uiso R
H211 H 0.7413 1.1085 0.5863 0.0268 1.0000 Uiso R
H212 H 0.5906 1.0707 0.5846 0.0270 1.0000 Uiso R
H221 H 0.6880 1.3148 0.5685 0.0241 1.0000 Uiso R
H222 H 0.5388 1.2752 0.5613 0.0242 1.0000 Uiso R
H231 H 0.7034 1.1616 0.4304 0.0257 1.0000 Uiso R
H232 H 0.5575 1.1149 0.4222 0.0258 1.0000 Uiso R
H251 H 0.6894 1.4368 0.4708 0.0294 1.0000 Uiso R
H252 H 0.7564 1.3521 0.3854 0.0294 1.0000 Uiso R
H261 H 0.7018 1.5525 0.3565 0.0343 1.0000 Uiso R
H262 H 0.5529 1.5191 0.3639 0.0341 1.0000 Uiso R
H281 H 0.4293 1.3461 0.2507 0.0350 1.0000 Uiso R
H282 H 0.4965 1.2631 0.1624 0.0350 1.0000 Uiso R
H291 H 0.6385 1.1818 0.2688 0.0299 1.0000 Uiso R
H292 H 0.4884 1.1446 0.2772 0.0302 1.0000 Uiso R
H303 H 0.5475 1.4584 0.1230 0.0608 1.0000 Uiso R
H302 H 0.6392 1.5707 0.1963 0.0611 1.0000 Uiso R
H301 H 0.4932 1.5484 0.2098 0.0608 1.0000 Uiso R
H331 H 0.9443 1.0783 1.2417 0.0219 1.0000 Uiso R
H363 H 1.0554 1.1399 1.4791 0.0416 1.0000 Uiso R
H362 H 0.9753 1.1995 1.4019 0.0422 1.0000 Uiso R
H361 H 1.0768 1.0936 1.3722 0.0420 1.0000 Uiso R
H381 H 0.8419 0.4181 0.7267 0.0304 1.0000 Uiso R
H391 H 0.9018 0.4856 0.5984 0.0530 1.0000 Uiso R
H393 H 1.0472 0.5169 0.6492 0.0528 1.0000 Uiso R
H392 H 0.9368 0.6039 0.6893 0.0533 1.0000 Uiso R
H403 H 0.9324 0.2518 0.6249 0.0560 1.0000 Uiso R
H401 H 1.0756 0.3004 0.6746 0.0558 1.0000 Uiso R
H402 H 0.9766 0.2405 0.7286 0.0560 1.0000 Uiso R
H71 H 0.8292 1.1194 1.0892 0.0233 1.0000 Uiso R
H411 H 0.7458 1.3172 1.1706 0.0385 1.0000 Uiso R
H371 H 1.0182 0.4371 0.8441 0.0435 1.0000 Uiso R
H421 H 0.7330 0.7215 0.6386 0.0543 1.0000 Uiso R
H422 H 0.6181 0.6947 0.5883 0.0542 1.0000 Uiso R
H412 H 0.8830 1.3510 1.1662 0.0388 1.0000 Uiso R

loop_
_atom_site_aniso_label
_atom_site_aniso_U_11
_atom_site_aniso_U_22
_atom_site_aniso_U_33
_atom_site_aniso_U_23
_atom_site_aniso_U_13
_atom_site_aniso_U_12
Cl1 0.0287(4) 0.0248(4) 0.0250(4) 0.0106(3) 0.0133(3) 0.0038(3)
C2 0.0199(16) 0.0210(15) 0.0208(13) 0.0083(11) 0.0142(11) 0.0078(12)
C3 0.0157(15) 0.0166(14) 0.0289(14) 0.0048(12) 0.0102(12) 0.0038(12)
C4 0.0208(16) 0.0225(15) 0.0211(13) 0.0053(11) 0.0053(11) 0.0070(13)
Cl5 0.0228(4) 0.0455(5) 0.0247(4) 0.0081(3) 0.0028(3) -0.0042(3)
C6 0.0175(15) 0.0190(14) 0.0194(13) 0.0082(11) 0.0118(11) 0.0091(12)
N7 0.0277(14) 0.0153(12) 0.0194(11) 0.0047(9) 0.0066(10) 0.0024(10)
C8 0.0137(15) 0.0189(15) 0.0207(13) 0.0056(11) 0.0052(11) 0.0020(12)
C9 0.0166(15) 0.0207(15) 0.0233(13) 0.0072(11) 0.0065(11) 0.0021(12)
C10 0.0191(16) 0.0181(15) 0.0247(14) 0.0029(12) 0.0090(11) 0.0051(12)
N11 0.0206(13) 0.0200(13) 0.0215(11) 0.0049(10) 0.0078(10) 0.0054(10)
C12 0.0150(15) 0.0205(15) 0.0226(13) 0.0043(11) 0.0079(11) -0.0004(12)
C13 0.0127(14) 0.0182(14) 0.0215(13) 0.0056(11) 0.0071(11) 0.0027(11)
C14 0.0158(15) 0.0201(15) 0.0207(13) 0.0028(11) 0.0058(11) -0.0005(12)
C15 0.0174(15) 0.0153(14) 0.0235(13) 0.0062(11) 0.0079(11) 0.0037(11)
O16 0.0397(13) 0.0186(11) 0.0212(9) 0.0063(8) 0.0062(9) 0.0088(9)
C17 0.056(2) 0.0202(16) 0.0260(15) 0.0020(13) 0.0020(14) 0.0079(15)
C18 0.0171(15) 0.0216(15) 0.0214(13) 0.0097(11) 0.0044(11) 0.0026(12)
C19 0.0209(16) 0.0209(15) 0.0172(12) 0.0039(11) 0.0075(11) 0.0020(12)
O20 0.0317(12) 0.0227(11) 0.0168(9) 0.0064(8) 0.0062(8) 0.0072(9)
C21 0.0240(16) 0.0229(15) 0.0174(13) 0.0047(11) 0.0048(11) 0.0043(12)
C22 0.0232(17) 0.0211(15) 0.0218(13) 0.0047(11) 0.0092(11) 0.0056(12)
C23 0.0215(16) 0.0172(14) 0.0238(14) 0.0044(11) 0.0065(11) 0.0011(12)
N24 0.0231(14) 0.0185(12) 0.0191(11) 0.0052(9) 0.0071(9) 0.0048(10)
C25 0.0258(17) 0.0211(15) 0.0258(14) 0.0053(12) 0.0063(12) 0.0018(13)
C26 0.0325(19) 0.0221(16) 0.0327(15) 0.0099(13) 0.0094(13) 0.0077(14)
N27 0.0310(15) 0.0239(14) 0.0287(12) 0.0133(11) 0.0122(11) 0.0091(11)
C28 0.0294(18) 0.0381(19) 0.0231(14) 0.0107(13) 0.0069(13) 0.0060(15)
C29 0.0235(17) 0.0285(17) 0.0210(13) 0.0051(12) 0.0048(12) -0.0020(13)
C30 0.048(2) 0.043(2) 0.0422(18) 0.0251(16) 0.0196(16) 0.0211(18)
C31 0.0185(16) 0.0203(15) 0.0237(14) 0.0044(12) 0.0066(12) 0.0014(12)
N32 0.0353(16) 0.0214(13) 0.0297(13) 0.0086(11) 0.0092(11) 0.0066(12)
C33 0.0175(15) 0.0175(14) 0.0231(13) 0.0033(11) 0.0068(11) 0.0025(12)
C34 0.0203(16) 0.0186(14) 0.0194(13) 0.0063(11) 0.0061(11) 0.0096(12)
O35 0.0267(12) 0.0257(11) 0.0209(9) 0.0070(8) 0.0056(8) 0.0006(9)
C36 0.0257(18) 0.0347(18) 0.0227(14) 0.0063(12) 0.0024(12) -0.0034(14)
O37 0.0420(14) 0.0215(11) 0.0265(10) 0.0111(9) 0.0007(9) -0.0016(10)
C38 0.0250(17) 0.0250(16) 0.0266(14) 0.0067(12) 0.0069(12) 0.0033(13)
C39 0.035(2) 0.040(2) 0.0307(16) 0.0096(14) 0.0071(14) 0.0046(16)
C40 0.035(2) 0.0291(18) 0.0449(18) 0.0020(15) 0.0137(15) 0.0044(15)
O41 0.0247(12) 0.0218(11) 0.0323(10) 0.0021(9) 0.0110(9) 0.0006(9)
O42 0.0296(13) 0.0531(16) 0.0304(11) 0.0044(10) 0.0111(9) 0.0064(11)

loop_
_atom_type_symbol
_atom_type_scat_dispersion_real
_atom_type_scat_dispersion_imag
_atom_type_scat_Cromer_Mann_a1
_atom_type_scat_Cromer_Mann_b1
_atom_type_scat_Cromer_Mann_a2
_atom_type_scat_Cromer_Mann_b2
_atom_type_scat_Cromer_Mann_a3
_atom_type_scat_Cromer_Mann_b3
_atom_type_scat_Cromer_Mann_a4
_atom_type_scat_Cromer_Mann_b4
_atom_type_scat_Cromer_Mann_c
_atom_type_scat_source
C 0.0181 0.0091 2.3100 20.8439 1.0200 10.2075 1.5886 0.5687 0.8650 51.6512 0.2156 'International Tables Vol C 4.2.6.8 and 6.1.1.4'
H 0.0000 0.0000 0.4930 10.5109 0.3229 26.1257 0.1402 3.1424 0.0408 57.7998 0.0030 'International Tables Vol C 4.2.6.8 and 6.1.1.4'
O 0.0492 0.0322 3.0485 13.2771 2.2868 5.7011 1.5463 0.3239 0.8670 32.9089 0.2508 'International Tables Vol C 4.2.6.8 and 6.1.1.4'
N 0.0311 0.0180 12.2126 0.0057 3.1322 9.8933 2.0125 28.9975 1.1663 0.5826 -11.5290 'International Tables Vol C 4.2.6.8 and 6.1.1.4'
Cl 0.3639 0.7018 11.4604 0.0104 7.1964 1.1662 6.2556 18.5194 1.6455 47.7784 -9.5574 'International Tables Vol C 4.2.6.8 and 6.1.1.4'

loop_
_geom_angle_atom_site_label_1
_geom_angle_atom_site_label_2
_geom_angle_atom_site_label_3
_geom_angle
_geom_angle_publ_flag
Cl1 C2 C3 119.2(2) yes
Cl1 C2 C34 119.1(2) yes
C3 C2 C34 121.6(2) yes
C2 C3 C4 118.9(3) yes
C2 C3 H31 123.4 no
C4 C3 H31 117.8 no
C3 C4 Cl5 117.4(2) yes
C3 C4 C6 121.2(2) yes
Cl5 C4 C6 121.3(2) yes
C4 C6 N7 123.5(2) yes
C4 C6 C33 118.8(2) yes
N7 C6 C33 117.4(2) yes
C6 N7 C8 126.5(2) yes
C6 N7 H71 115.8 no
C8 N7 H71 117.3 no
N7 C8 C9 123.5(2) yes
N7 C8 C13 119.7(2) yes
C9 C8 C13 116.8(2) yes
C8 C9 C10 119.5(2) yes
C8 C9 C31 123.3(2) yes
C10 C9 C31 117.2(2) yes
C9 C10 N11 124.9(3) yes
C9 C10 H101 117.0 no
N11 C10 H101 118.1 no
C10 N11 C12 116.6(2) yes
N11 C12 C13 123.6(2) yes
N11 C12 C19 117.1(2) yes
C13 C12 C19 119.2(2) yes
C8 C13 C12 118.3(2) yes
C8 C13 C14 122.6(2) yes
C12 C13 C14 119.1(2) yes
C13 C14 C15 120.9(2) yes
C13 C14 H141 119.8 no
C15 C14 H141 119.3 no
C14 C15 O16 125.6(2) yes
C14 C15 C18 120.0(2) yes
O16 C15 C18 114.4(2) yes
C15 O16 C17 116.8(2) yes
O16 C17 H171 109.4 no
O16 C17 H172 112.2 no
H171 C17 H172 108.0 no
O16 C17 H173 109.8 no
H171 C17 H173 108.5 no
H172 C17 H173 108.8 no
C15 C18 C19 120.2(2) yes
C15 C18 O20 113.9(2) yes
C19 C18 O20 126.0(2) yes
C12 C19 C18 120.5(2) yes
C12 C19 H191 119.6 no
C18 C19 H191 119.9 no
C18 O20 C21 117.9(2) yes
O20 C21 C22 105.7(2) yes
O20 C21 H211 109.5 no
C22 C21 H211 109.5 no
O20 C21 H212 110.7 no
C22 C21 H212 111.8 no
H211 C21 H212 109.5 no
C21 C22 C23 111.5(2) yes
C21 C22 H221 108.4 no
C23 C22 H221 108.7 no
C21 C22 H222 108.1 no
C23 C22 H222 110.6 no
H221 C22 H222 109.6 no
C22 C23 N24 113.2(2) yes
C22 C23 H231 108.8 no
N24 C23 H231 110.1 no
C22 C23 H232 108.5 no
N24 C23 H232 107.4 no
H231 C23 H232 108.7 no
C23 N24 C25 111.1(2) yes
C23 N24 C29 109.7(2) yes
C25 N24 C29 108.3(2) yes
N24 C25 C26 111.1(2) yes
N24 C25 H251 109.8 no
C26 C25 H251 109.2 no
N24 C25 H252 108.3 no
C26 C25 H252 108.6 no
H251 C25 H252 109.7 no
C25 C26 N27 111.1(2) yes
C25 C26 H261 109.5 no
N27 C26 H261 110.0 no
C25 C26 H262 108.4 no
N27 C26 H262 109.1 no
H261 C26 H262 108.7 no
C26 N27 C28 108.2(2) yes
C26 N27 C30 110.2(2) yes
C28 N27 C30 110.6(2) yes
N27 C28 C29 110.0(2) yes
N27 C28 H281 110.3 no
C29 C28 H281 108.6 no
N27 C28 H282 108.0 no
C29 C28 H282 108.5 no
H281 C28 H282 111.4 no
C28 C29 N24 109.9(2) yes
C28 C29 H291 108.9 no
N24 C29 H291 108.7 no
C28 C29 H292 110.0 no
N24 C29 H292 107.8 no
H291 C29 H292 111.6 no
N27 C30 H303 109.0 no
N27 C30 H302 108.9 no
H303 C30 H302 110.1 no
N27 C30 H301 110.5 no
H303 C30 H301 109.2 no
H302 C30 H301 109.2 no
C9 C31 N32 176.3(3) yes
C6 C33 C34 121.1(3) yes
C6 C33 H331 119.8 no
C34 C33 H331 119.1 no
C2 C34 C33 118.3(2) yes
C2 C34 O35 117.1(2) yes
C33 C34 O35 124.6(3) yes
C34 O35 C36 117.2(2) yes
O35 C36 H363 107.5 no
O35 C36 H362 109.2 no
H363 C36 H362 112.0 no
O35 C36 H361 108.8 no
H363 C36 H361 110.1 no
H362 C36 H361 109.2 no
C38 O37 H371 111.1 no
O37 C38 C39 107.1(2) yes
O37 C38 C40 110.3(2) yes
C39 C38 C40 112.3(3) yes
O37 C38 H381 108.7 no
C39 C38 H381 110.3 no
C40 C38 H381 108.0 no
C38 C39 H391 110.5 no
C38 C39 H393 109.0 no
H391 C39 H393 109.1 no
C38 C39 H392 109.5 no
H391 C39 H392 110.1 no
H393 C39 H392 108.5 no
C38 C40 H403 109.1 no
C38 C40 H401 109.8 no
H403 C40 H401 108.0 no
C38 C40 H402 110.9 no
H403 C40 H402 109.5 no
H401 C40 H402 109.4 no
H411 O41 H412 127.5 no
H421 O42 H422 102.1 no

loop_
_geom_bond_atom_site_label_1
_geom_bond_atom_site_label_2
_geom_bond_distance
_geom_bond_publ_flag
Cl1 C2 1.743(3) yes
C2 C3 1.373(4) yes
C2 C34 1.393(4) yes
C3 C4 1.393(4) yes
C3 H31 0.951 no
C4 Cl5 1.745(3) yes
C4 C6 1.382(4) yes
C6 N7 1.421(3) yes
C6 C33 1.391(4) yes
N7 C8 1.367(3) yes
N7 H71 0.890 no
C8 C9 1.404(4) yes
C8 C13 1.431(4) yes
C9 C10 1.415(4) yes
C9 C31 1.431(4) yes
C10 N11 1.314(3) yes
C10 H101 0.957 no
N11 C12 1.376(4) yes
C12 C13 1.417(4) yes
C12 C19 1.415(4) yes
C13 C14 1.414(4) yes
C14 C15 1.364(4) yes
C14 H141 0.972 no
C15 O16 1.358(3) yes
C15 C18 1.425(4) yes
O16 C17 1.430(3) yes
C17 H171 0.958 no
C17 H172 0.973 no
C17 H173 0.987 no
C18 C19 1.369(4) yes
C18 O20 1.360(3) yes
C19 H191 0.969 no
O20 C21 1.438(3) yes
C21 C22 1.515(4) yes
C21 H211 0.981 no
C21 H212 0.982 no
C22 C23 1.514(4) yes
C22 H221 0.963 no
C22 H222 0.969 no
C23 N24 1.464(4) yes
C23 H231 0.960 no
C23 H232 0.965 no
N24 C25 1.468(4) yes
N24 C29 1.472(3) yes
C25 C26 1.506(4) yes
C25 H251 0.993 no
C25 H252 0.980 no
C26 N27 1.472(4) yes
C26 H261 0.988 no
C26 H262 0.985 no
N27 C28 1.460(4) yes
N27 C30 1.463(4) yes
C28 C29 1.517(4) yes
C28 H281 0.985 no
C28 H282 0.998 no
C29 H291 0.986 no
C29 H292 0.983 no
C30 H303 0.976 no
C30 H302 0.971 no
C30 H301 0.964 no
C31 N32 1.151(4) yes
C33 C34 1.393(4) yes
C33 H331 0.940 no
C34 O35 1.359(3) yes
O35 C36 1.431(4) yes
C36 H363 0.961 no
C36 H362 0.965 no
C36 H361 0.978 no
O37 C38 1.438(3) yes
O37 H371 0.805 no
C38 C39 1.507(4) yes
C38 C40 1.520(4) yes
C38 H381 1.000 no
C39 H391 0.974 no
C39 H393 0.970 no
C39 H392 0.971 no
C40 H403 0.968 no
C40 H401 0.988 no
C40 H402 0.970 no
O41 H411 0.819 no
O41 H412 0.826 no
O42 H421 0.838 no
O42 H422 0.841 no

loop_
_geom_hbond_atom_site_label_D
_geom_hbond_atom_site_label_H
_geom_hbond_atom_site_label_A
_geom_hbond_site_symmetry_A
_geom_hbond_angle_DHA
_geom_hbond_distance_DH
_geom_hbond_distance_HA
_geom_hbond_distance_DA
_geom_hbond_publ_flag
C10 H101 O37 . 158.42(8) 0.957 2.557 3.465(4) yes
C14 H141 O41 . 165.79(8) 0.972 2.353 3.304(4) yes
N7 H71 O41 . 159.08(9) 0.890 1.951 2.801(4) yes
O41 H411 N27 1_556 157.12(9) 0.819 2.040 2.813(4) yes
O37 H371 N32 2_767 174.66(9) 0.805 2.163 2.966(4) yes
O42 H421 N11 . 162.87(8) 0.838 2.291 3.102(4) yes
O42 H422 N24 2_676 166.48(9) 0.841 2.109 2.933(4) yes
O41 H412 O37 2_777 161.82(9) 0.826 1.973 2.770(4) yes
